data_7202855
loop_
_publ_author_name
'Pierre Thu\'ery'

_publ_section_title
;
 Uranyl citrate dimers as guests in a copper?bipyridine framework: a
 novel heterometallic inorganic?organic hybrid compound
;
_journal_issue 5
_journal_name_full CrystEngComm
_journal_page_first 358
_journal_paper_doi 10.1039/b703227g
_journal_volume 9
_journal_year 2007
_chemical_formula_sum 'C32 H44 Cu N4 O27 U2'
_chemical_formula_weight 1456.31
_space_group_IT_number 29
_symmetry_cell_setting orthorhombic
_symmetry_space_group_name_Hall 'P 2c -2ac'
_symmetry_space_group_name_H-M 'P c a 21'
_atom_sites_solution_hydrogens geom
_atom_sites_solution_primary heavy
_atom_sites_solution_secondary difmap
_audit_creation_method SHELXL-97
_cell_angle_alpha 90.00
_cell_angle_beta 90.00
_cell_angle_gamma 90.00
_cell_formula_units_Z 4
_cell_length_a 16.5938(7)
_cell_length_b 15.1034(6)
_cell_length_c 18.0112(4)
_cell_measurement_reflns_used 92739
_cell_measurement_temperature 110(2)
_cell_measurement_theta_max 25.67
_cell_measurement_theta_min 2.96
_cell_volume 4514.0(3)
_computing_cell_refinement 'HKL2000 (Otwinowski & Minor, 1997)'
_computing_data_collection 'COLLECT (Hooft, 1998)'
_computing_data_reduction 'HKL2000 (Otwinowski & Minor, 1997)'
_computing_molecular_graphics 'SHELXTL (Sheldrick, 1999)'
_computing_publication_material 'SHELXTL (Sheldrick, 1999); PLATON (Spek, 2003)'
_computing_structure_refinement 'SHELXL-97 (Sheldrick, 1997)'
_computing_structure_solution 'SHELXS-97 (Sheldrick, 1997)'
_diffrn_ambient_temperature 110(2)
_diffrn_measured_fraction_theta_full 0.996
_diffrn_measured_fraction_theta_max 0.996
_diffrn_measurement_device_type 'Nonius Kappa-CCD area-detector diffractometer'
_diffrn_measurement_method 'two \f and four \w scans with 2\% steps'
_diffrn_radiation_monochromator graphite
_diffrn_radiation_source 'fine-focus sealed tube'
_diffrn_radiation_type MoK\a
_diffrn_radiation_wavelength 0.71073
_diffrn_reflns_av_R_equivalents 0.0671
_diffrn_reflns_av_sigmaI/netI 0.0286
_diffrn_reflns_limit_h_max 20
_diffrn_reflns_limit_h_min -20
_diffrn_reflns_limit_k_max 18
_diffrn_reflns_limit_k_min -18
_diffrn_reflns_limit_l_max 21
_diffrn_reflns_limit_l_min -21
_diffrn_reflns_number 92739
_diffrn_reflns_theta_full 25.67
_diffrn_reflns_theta_max 25.67
_diffrn_reflns_theta_min 2.96
_diffrn_standards_decay_% 0
_diffrn_standards_interval_time 0
_diffrn_standards_number 0
_exptl_absorpt_coefficient_mu 7.721
_exptl_absorpt_correction_T_max 0.499
_exptl_absorpt_correction_T_min 0.366
_exptl_absorpt_correction_type multi-scan
_exptl_absorpt_process_details 'SCALEPACK (Otwinowski & Minor, 1997)'
_exptl_crystal_colour 'translucent light green'
_exptl_crystal_density_diffrn 2.143
_exptl_crystal_density_method 'not measured'
_exptl_crystal_description irregular
_exptl_crystal_F_000 2772
_exptl_crystal_size_max 0.18
_exptl_crystal_size_mid 0.11
_exptl_crystal_size_min 0.09
_refine_diff_density_max 2.008
_refine_diff_density_min -1.142
_refine_diff_density_rms 0.276
_refine_ls_abs_structure_details 'Flack H D (1983), Acta Cryst. A39, 876-881'
_refine_ls_abs_structure_Flack 0.491(11)
_refine_ls_extinction_method none
_refine_ls_goodness_of_fit_ref 1.086
_refine_ls_hydrogen_treatment constr
_refine_ls_matrix_type full
_refine_ls_number_parameters 596
_refine_ls_number_reflns 8233
_refine_ls_number_restraints 39
_refine_ls_restrained_S_all 1.085
_refine_ls_R_factor_all 0.0537
_refine_ls_R_factor_gt 0.0472
_refine_ls_shift/su_max 0.001
_refine_ls_shift/su_mean 0.000
_refine_ls_structure_factor_coef Fsqd
_refine_ls_weighting_details 'calc w=1/[\s^2^(Fo^2^)+(0.0581P)^2^+50.8587P] where P=(Fo^2^+2Fc^2^)/3'
_refine_ls_weighting_scheme calc
_refine_ls_wR_factor_gt 0.1201
_refine_ls_wR_factor_ref 0.1232
_reflns_number_gt 7381
_reflns_number_total 8233
_reflns_threshold_expression >2sigma(I)
_cod_data_source_file b703227g.txt
_cod_data_source_block 1
_cod_database_code 7202855

loop_
_symmetry_equiv_pos_as_xyz
'x, y, z'
'-x, -y, z+1/2'
'x+1/2, -y, z'
'-x+1/2, y, z+1/2'

loop_
_atom_site_label
_atom_site_type_symbol
_atom_site_fract_x
_atom_site_fract_y
_atom_site_fract_z
_atom_site_U_iso_or_equiv
_atom_site_adp_type
_atom_site_occupancy
_atom_site_symmetry_multiplicity
_atom_site_calc_flag
_atom_site_refinement_flags
_atom_site_disorder_assembly
_atom_site_disorder_group
U1 U 0.83229(2) 0.32499(2) -0.00121(2) 0.02426(11) Uani 1 1 d . . .
U2 U 0.64106(2) 0.17746(2) 0.00384(2) 0.02177(11) Uani 1 1 d . . .
Cu Cu 0.76270(8) 0.75044(8) 0.75024(13) 0.0233(3) Uani 1 1 d . . .
O1 O 0.8243(6) 0.2997(6) -0.0984(5) 0.035(2) Uani 1 1 d . . .
O2 O 0.8404(5) 0.3564(7) 0.0934(5) 0.032(2) Uani 1 1 d . . .
O3 O 0.6501(6) 0.1907(6) -0.0959(5) 0.031(2) Uani 1 1 d . . .
O4 O 0.6306(6) 0.1575(6) 0.0998(5) 0.031(2) Uani 1 1 d . . .
O5 O 0.7811(4) 0.1802(4) 0.0217(4) 0.0178(16) Uani 1 1 d . . .
O6 O 0.9342(5) 0.2210(5) 0.0107(8) 0.048(3) Uani 1 1 d . . .
O7 O 0.9777(6) 0.0859(6) 0.0396(6) 0.043(2) Uani 1 1 d . . .
O8 O 0.6825(5) 0.0308(5) -0.0141(6) 0.039(2) Uani 1 1 d . . .
O9 O 0.7523(6) -0.0897(6) -0.0414(6) 0.043(2) Uani 1 1 d . . .
O10 O 0.8699(6) 0.1820(7) 0.1758(6) 0.048(3) Uani 1 1 d . . .
H10 H 0.8552 0.2220 0.2034 0.057 Uiso 1 1 d R . .
O11 O 0.7582(7) 0.1149(7) 0.2166(6) 0.048(2) Uani 1 1 d . . .
O12 O 0.6909(5) 0.3238(4) 0.0155(4) 0.030(2) Uani 1 1 d . . .
O13 O 0.5375(4) 0.2822(5) 0.0048(7) 0.0351(18) Uani 1 1 d . . .
O14 O 0.4916(5) 0.4193(6) 0.0296(6) 0.041(2) Uani 1 1 d . . .
O15 O 0.7894(5) 0.4692(5) -0.0314(6) 0.038(2) Uani 1 1 d . . .
O16 O 0.7227(5) 0.5902(6) -0.0580(5) 0.034(2) Uani 1 1 d . . .
O17 O 0.7077(6) 0.4006(7) 0.2094(5) 0.050(3) Uani 1 1 d D . .
H17 H 0.7387 0.3501 0.2094 0.060 Uiso 1 1 d R . .
O18 O 0.5957(6) 0.3345(6) 0.1665(5) 0.041(2) Uani 1 1 d D . .
O19 O 0.9544(5) 0.4115(5) -0.0238(5) 0.035(2) Uani 1 1 d . . .
H19A H 0.9534 0.4664 -0.0049 0.042 Uiso 1 1 d R . .
H19B H 1.0016 0.3901 -0.0164 0.042 Uiso 1 1 d R . .
O20 O 0.5189(5) 0.0877(5) -0.0137(5) 0.032(2) Uani 1 1 d . . .
H20A H 0.4727 0.1066 0.0067 0.038 Uiso 1 1 d R . .
H20B H 0.5222 0.0353 0.0025 0.038 Uiso 1 1 d R . .
O21 O 0.7649(6) 0.7423(6) 0.6245(6) 0.033(2) Uani 1 1 d . . .
H21A H 0.7327 0.7172 0.5859 0.040 Uiso 1 1 d R . .
H21B H 0.8093 0.7571 0.6019 0.040 Uiso 1 1 d R . .
O22 O 0.7594(5) 0.7539(5) 0.8801(7) 0.033(3) Uani 1 1 d . . .
H22A H 0.7273 0.7876 0.9039 0.040 Uiso 1 1 d R . .
H22B H 0.7842 0.7234 0.9105 0.040 Uiso 1 1 d R . .
O23 O 0.8330(8) 0.3049(8) 0.2792(7) 0.064(3) Uani 1 1 d U . .
O24 O 0.6533(5) 0.6575(6) 0.5350(5) 0.035(2) Uani 1 1 d . . .
H24A H 0.6680 0.6209 0.5002 0.042 Uiso 1 1 d R . .
H24B H 0.6053 0.6429 0.5391 0.042 Uiso 1 1 d R . .
O25 O 0.3858(6) 0.1675(5) 0.0185(6) 0.044(3) Uani 1 1 d . . .
O26 O 1.1227(6) 0.1664(6) 0.0354(5) 0.038(2) Uani 1 1 d . . .
O27 O 0.5888(6) 0.6648(7) 0.0055(11) 0.069(3) Uani 1 1 d U . .
N1 N 0.8486(8) 0.8458(9) 0.7555(8) 0.033(3) Uani 1 1 d . . .
N2 N 0.8534(6) 0.6569(7) 0.7519(6) 0.019(2) Uani 1 1 d . . .
N3 N 0.6785(6) 0.6542(7) 0.7573(6) 0.023(2) Uani 1 1 d . . .
N4 N 0.6705(7) 0.8450(8) 0.7460(7) 0.024(2) Uani 1 1 d . . .
C1 C 0.8355(8) 0.1073(8) 0.0316(8) 0.032(3) Uani 1 1 d U . .
C2 C 0.9238(9) 0.1392(9) 0.0303(7) 0.039(3) Uani 1 1 d . . .
C3 C 0.8250(7) 0.0435(9) -0.0340(8) 0.033(3) Uani 1 1 d U . .
H3A H 0.8243 0.0774 -0.0797 0.040 Uiso 1 1 calc R . .
H3B H 0.8711 0.0040 -0.0358 0.040 Uiso 1 1 calc R . .
C4 C 0.7513(7) -0.0096(8) -0.0297(7) 0.029(3) Uani 1 1 d . . .
C5 C 0.8207(9) 0.0602(8) 0.1061(8) 0.039(3) Uani 1 1 d . . .
H5A H 0.7714 0.0260 0.1024 0.047 Uiso 1 1 calc R . .
H5B H 0.8645 0.0192 0.1151 0.047 Uiso 1 1 calc R . .
C6 C 0.8140(8) 0.1222(8) 0.1714(7) 0.034(3) Uani 1 1 d . . .
C7 C 0.6372(7) 0.3978(8) 0.0228(6) 0.027(3) Uani 1 1 d . . .
C8 C 0.5477(7) 0.3635(8) 0.0218(7) 0.031(3) Uani 1 1 d . . .
C9 C 0.6431(9) 0.4560(10) -0.0481(8) 0.041(4) Uani 1 1 d . . .
H9A H 0.5977 0.4963 -0.0503 0.049 Uiso 1 1 calc R . .
H9B H 0.6418 0.4187 -0.0919 0.049 Uiso 1 1 calc R . .
C10 C 0.7255(8) 0.5109(9) -0.0461(7) 0.034(3) Uani 1 1 d . . .
C11 C 0.6516(8) 0.4497(8) 0.0930(7) 0.030(3) Uani 1 1 d . . .
H11A H 0.6091 0.4931 0.0989 0.036 Uiso 1 1 calc R . .
H11B H 0.7023 0.4813 0.0888 0.036 Uiso 1 1 calc R . .
C12 C 0.6542(6) 0.3908(7) 0.1615(6) 0.029(3) Uani 1 1 d D . .
C13 C 0.8532(8) 0.9114(9) 0.7046(9) 0.033(4) Uani 1 1 d . . .
H13 H 0.8134 0.9123 0.6682 0.040 Uiso 1 1 calc R . .
C14 C 0.9089(10) 0.9750(10) 0.7010(9) 0.038(4) Uani 1 1 d . . .
H14 H 0.9055 1.0196 0.6655 0.046 Uiso 1 1 calc R . .
C15 C 0.9729(8) 0.9731(8) 0.7523(8) 0.025(3) Uani 1 1 d . . .
C16 C 0.9695(10) 0.9073(10) 0.8058(8) 0.036(4) Uani 1 1 d . . .
H16 H 1.0090 0.9041 0.8424 0.043 Uiso 1 1 calc R . .
C17 C 0.9072(9) 0.8462(11) 0.8049(8) 0.036(4) Uani 1 1 d . . .
H17A H 0.9067 0.8027 0.8415 0.043 Uiso 1 1 calc R . .
C18 C 0.9150(9) 0.6635(9) 0.7026(8) 0.031(3) Uani 1 1 d . . .
H18 H 0.9138 0.7077 0.6667 0.037 Uiso 1 1 calc R . .
C19 C 0.9805(8) 0.6048(10) 0.7050(7) 0.031(3) Uani 1 1 d . . .
H19 H 1.0221 0.6110 0.6708 0.037 Uiso 1 1 calc R . .
C20 C 0.9843(7) 0.5377(7) 0.7573(7) 0.024(2) Uani 1 1 d . . .
C21 C 0.9209(8) 0.5349(9) 0.8084(8) 0.036(3) Uani 1 1 d . . .
H21 H 0.9208 0.4924 0.8457 0.043 Uiso 1 1 calc R . .
C22 C 0.8600(8) 0.5938(8) 0.8037(8) 0.027(3) Uani 1 1 d . . .
H22 H 0.8194 0.5903 0.8392 0.033 Uiso 1 1 calc R . .
C23 C 0.6806(7) 0.5810(8) 0.7146(7) 0.026(3) Uani 1 1 d . . .
H23 H 0.7250 0.5729 0.6838 0.031 Uiso 1 1 calc R . .
C24 C 0.6197(9) 0.5161(9) 0.7138(8) 0.034(3) Uani 1 1 d . . .
H24 H 0.6257 0.4660 0.6842 0.041 Uiso 1 1 calc R . .
C25 C 0.5508(6) 0.5263(7) 0.7569(6) 0.019(2) Uani 1 1 d . . .
C26 C 0.5486(7) 0.6031(9) 0.8019(7) 0.024(3) Uani 1 1 d . . .
H26 H 0.5051 0.6135 0.8334 0.029 Uiso 1 1 calc R . .
C27 C 0.6109(9) 0.6617(9) 0.7986(8) 0.028(3) Uani 1 1 d . . .
H27 H 0.6065 0.7121 0.8280 0.034 Uiso 1 1 calc R . .
C28 C 0.6075(8) 0.8345(8) 0.7013(7) 0.021(3) Uani 1 1 d . . .
H28 H 0.6075 0.7875 0.6679 0.025 Uiso 1 1 calc R . .
C29 C 0.5418(7) 0.8913(8) 0.7028(7) 0.020(3) Uani 1 1 d . . .
H29 H 0.4978 0.8808 0.6720 0.024 Uiso 1 1 calc R . .
C30 C 0.5418(8) 0.9617(8) 0.7488(8) 0.024(3) Uani 1 1 d U . .
C31 C 0.6096(10) 0.9715(11) 0.7948(9) 0.039(4) Uani 1 1 d . . .
H31 H 0.6106 1.0174 0.8292 0.047 Uiso 1 1 calc R . .
C32 C 0.6732(8) 0.9163(10) 0.7905(8) 0.029(3) Uani 1 1 d U . .
H32 H 0.7191 0.9276 0.8184 0.035 Uiso 1 1 calc R . .

loop_
_atom_site_aniso_label
_atom_site_aniso_U_11
_atom_site_aniso_U_22
_atom_site_aniso_U_33
_atom_site_aniso_U_23
_atom_site_aniso_U_13
_atom_site_aniso_U_12
U1 0.0253(2) 0.0220(2) 0.0255(2) -0.0004(3) 0.0018(3) -0.00487(14)
U2 0.0187(2) 0.02190(19) 0.0247(2) 0.0008(3) -0.0007(3) -0.00146(13)
Cu 0.0180(7) 0.0178(6) 0.0341(7) 0.0008(6) -0.0001(7) 0.0020(6)
O1 0.046(5) 0.028(4) 0.030(5) -0.014(4) -0.003(4) -0.001(4)
O2 0.035(5) 0.036(5) 0.027(5) -0.009(4) -0.004(4) -0.002(4)
O3 0.048(6) 0.023(5) 0.022(4) 0.007(4) 0.006(4) -0.009(4)
O4 0.037(6) 0.027(5) 0.028(5) 0.005(4) 0.005(4) -0.007(4)
O5 0.0168(18) 0.0181(18) 0.0185(18) -0.0002(10) -0.0009(10) 0.0002(10)
O6 0.024(4) 0.033(4) 0.087(8) 0.010(6) -0.012(6) -0.011(3)
O7 0.035(5) 0.025(5) 0.070(7) -0.004(4) -0.004(5) 0.009(4)
O8 0.031(5) 0.029(4) 0.057(7) 0.006(4) -0.010(4) 0.001(3)
O9 0.038(5) 0.030(5) 0.062(6) -0.008(4) 0.004(5) 0.015(4)
O10 0.039(6) 0.052(7) 0.053(7) -0.004(5) -0.001(5) -0.009(5)
O11 0.050(6) 0.048(6) 0.046(6) 0.002(5) 0.003(5) -0.009(5)
O12 0.047(4) 0.016(3) 0.028(5) -0.003(3) 0.001(4) 0.006(3)
O13 0.022(4) 0.023(4) 0.060(5) -0.002(6) 0.005(6) -0.001(3)
O14 0.027(5) 0.029(5) 0.067(7) 0.006(4) 0.002(4) -0.005(4)
O15 0.028(5) 0.016(4) 0.069(6) 0.003(4) 0.010(4) -0.005(3)
O16 0.028(5) 0.028(5) 0.045(5) 0.004(4) 0.008(4) 0.001(4)
O17 0.044(6) 0.055(6) 0.050(6) -0.006(5) -0.001(5) -0.005(5)
O18 0.044(6) 0.039(5) 0.041(6) -0.008(4) 0.003(4) -0.010(4)
O19 0.031(5) 0.027(4) 0.048(6) 0.003(3) 0.004(4) 0.005(4)
O20 0.020(4) 0.031(4) 0.044(6) 0.001(4) -0.008(4) 0.002(3)
O21 0.029(5) 0.040(6) 0.029(5) 0.005(4) -0.007(4) -0.001(4)
O22 0.037(5) 0.026(5) 0.037(6) -0.005(4) 0.000(4) -0.010(4)
O23 0.076(9) 0.047(7) 0.068(8) 0.005(6) -0.020(6) -0.008(6)
O24 0.027(4) 0.035(4) 0.043(4) -0.004(3) -0.006(3) -0.003(3)
O25 0.040(5) 0.030(5) 0.063(8) 0.003(4) 0.000(5) -0.001(4)
O26 0.042(6) 0.030(5) 0.042(5) 0.007(4) -0.004(4) 0.003(4)
O27 0.055(4) 0.060(4) 0.092(5) 0.000(4) 0.000(5) -0.006(4)
N1 0.036(7) 0.025(6) 0.039(7) 0.002(5) 0.004(6) 0.005(5)
N2 0.019(2) 0.020(2) 0.020(2) 0.0001(10) 0.0001(10) -0.0001(10)
N3 0.020(4) 0.021(4) 0.027(4) 0.002(3) -0.002(3) -0.001(3)
N4 0.024(6) 0.020(5) 0.030(6) 0.003(4) -0.006(5) -0.007(4)
C1 0.039(6) 0.021(5) 0.038(6) 0.004(5) -0.001(5) -0.008(5)
C2 0.037(8) 0.039(8) 0.041(7) -0.009(6) 0.010(6) -0.011(6)
C3 0.016(5) 0.039(6) 0.044(6) -0.004(5) 0.008(5) 0.006(5)
C4 0.023(6) 0.034(7) 0.031(6) -0.001(5) 0.000(5) 0.010(5)
C5 0.056(9) 0.022(7) 0.040(8) 0.009(5) -0.008(6) 0.000(6)
C6 0.040(8) 0.030(7) 0.034(7) 0.019(5) -0.012(6) -0.006(6)
C7 0.024(6) 0.031(6) 0.027(7) 0.010(5) 0.003(4) 0.003(5)
C8 0.026(6) 0.022(6) 0.046(9) -0.001(5) 0.009(5) -0.008(5)
C9 0.056(10) 0.039(8) 0.027(7) 0.014(6) 0.009(6) -0.004(7)
C10 0.026(7) 0.052(9) 0.025(7) -0.007(6) 0.010(5) -0.007(6)
C11 0.030(7) 0.013(6) 0.048(8) -0.005(5) 0.005(6) 0.002(5)
C12 0.029(7) 0.027(7) 0.032(7) -0.011(5) 0.016(5) 0.000(5)
C13 0.021(7) 0.021(7) 0.057(9) 0.011(6) -0.004(6) -0.002(6)
C14 0.042(9) 0.022(7) 0.050(9) 0.007(6) -0.015(7) -0.019(6)
C15 0.031(7) 0.023(6) 0.022(6) 0.002(5) 0.000(5) -0.013(5)
C16 0.051(9) 0.030(8) 0.027(7) 0.003(6) -0.009(6) -0.021(7)
C17 0.027(8) 0.045(9) 0.034(8) 0.013(6) -0.008(6) -0.017(7)
C18 0.036(9) 0.027(7) 0.029(7) 0.004(5) 0.003(6) -0.005(6)
C19 0.024(7) 0.040(8) 0.028(7) 0.006(6) -0.003(5) 0.002(6)
C20 0.025(6) 0.025(5) 0.021(5) -0.010(4) 0.000(4) -0.006(4)
C21 0.035(8) 0.033(7) 0.041(8) 0.017(6) 0.008(6) -0.004(6)
C22 0.022(7) 0.025(7) 0.035(8) 0.008(5) 0.003(5) 0.001(5)
C23 0.020(7) 0.016(6) 0.041(8) -0.006(5) 0.011(6) -0.004(5)
C24 0.035(8) 0.026(7) 0.040(8) 0.001(6) 0.012(6) -0.003(6)
C25 0.019(4) 0.016(4) 0.020(4) 0.002(3) -0.005(4) 0.004(3)
C26 0.020(5) 0.022(4) 0.030(5) 0.000(4) 0.002(4) -0.001(4)
C27 0.024(8) 0.022(7) 0.039(8) -0.002(5) 0.004(6) 0.009(5)
C28 0.022(5) 0.015(4) 0.026(4) 0.002(3) 0.003(4) -0.004(4)
C29 0.013(6) 0.019(7) 0.028(6) 0.004(5) 0.001(5) -0.004(5)
C30 0.017(5) 0.023(6) 0.033(6) 0.013(5) 0.003(5) 0.007(4)
C31 0.048(10) 0.029(8) 0.040(8) -0.019(6) -0.010(7) -0.002(7)
C32 0.020(6) 0.029(6) 0.039(6) -0.008(5) -0.011(5) 0.003(5)

loop_
_atom_type_symbol
_atom_type_description
_atom_type_scat_dispersion_real
_atom_type_scat_dispersion_imag
_atom_type_scat_source
C C 0.0033 0.0016 'International Tables Vol C Tables 4.2.6.8 and 6.1.1.4'
H H 0.0000 0.0000 'International Tables Vol C Tables 4.2.6.8 and 6.1.1.4'
N N 0.0061 0.0033 'International Tables Vol C Tables 4.2.6.8 and 6.1.1.4'
O O 0.0106 0.0060 'International Tables Vol C Tables 4.2.6.8 and 6.1.1.4'
Cu Cu 0.3201 1.2651 'International Tables Vol C Tables 4.2.6.8 and 6.1.1.4'
U U -9.6767 9.6646 'International Tables Vol C Tables 4.2.6.8 and 6.1.1.4'

loop_
_geom_angle_atom_site_label_1
_geom_angle_atom_site_label_2
_geom_angle_atom_site_label_3
_geom_angle
_geom_angle_site_symmetry_1
_geom_angle_site_symmetry_3
_geom_angle_publ_flag
O2 U1 O1 176.7(5) . . ?
O2 U1 O6 92.1(5) . . ?
O1 U1 O6 90.0(5) . . ?
O2 U1 O15 89.9(4) . . ?
O1 U1 O15 87.1(4) . . ?
O6 U1 O15 150.3(3) . . ?
O2 U1 O12 87.4(3) . . ?
O1 U1 O12 92.8(4) . . ?
O6 U1 O12 135.0(3) . . ?
O15 U1 O12 74.7(3) . . ?
O2 U1 O5 96.1(4) . . ?
O1 U1 O5 87.0(4) . . ?
O6 U1 O5 67.8(3) . . ?
O15 U1 O5 141.4(3) . . ?
O12 U1 O5 67.5(2) . . ?
O2 U1 O19 87.4(4) . . ?
O1 U1 O19 90.7(4) . . ?
O6 U1 O19 76.9(3) . . ?
O15 U1 O19 73.6(3) . . ?
O12 U1 O19 147.9(3) . . ?
O5 U1 O19 144.6(3) . . ?
O4 U2 O3 176.3(5) . . ?
O4 U2 O13 92.1(5) . . ?
O3 U2 O13 89.6(5) . . ?
O4 U2 O8 90.1(4) . . ?
O3 U2 O8 86.7(4) . . ?
O13 U2 O8 149.0(3) . . ?
O4 U2 O5 88.0(4) . . ?
O3 U2 O5 93.0(4) . . ?
O13 U2 O5 135.7(2) . . ?
O8 U2 O5 75.2(3) . . ?
O4 U2 O12 96.1(4) . . ?
O3 U2 O12 87.5(4) . . ?
O13 U2 O12 67.9(3) . . ?
O8 U2 O12 142.4(3) . . ?
O5 U2 O12 68.0(3) . . ?
O4 U2 O20 87.2(4) . . ?
O3 U2 O20 90.1(4) . . ?
O13 U2 O20 76.6(3) . . ?
O8 U2 O20 72.7(3) . . ?
O5 U2 O20 147.5(2) . . ?
O12 U2 O20 144.4(3) . . ?
N3 Cu N1 173.7(6) . . ?
N3 Cu N2 90.6(4) . . ?
N1 Cu N2 88.5(4) . . ?
N3 Cu N4 89.3(4) . . ?
N1 Cu N4 91.8(4) . . ?
N2 Cu N4 178.7(6) . . ?
N3 Cu O21 92.0(4) . . ?
N1 Cu O21 94.2(5) . . ?
N2 Cu O21 88.1(4) . . ?
N4 Cu O21 90.7(4) . . ?
N3 Cu O22 86.4(4) . . ?
N1 Cu O22 87.4(5) . . ?
N2 Cu O22 91.0(4) . . ?
N4 Cu O22 90.2(4) . . ?
O21 Cu O22 178.1(3) . . ?
C1 O5 U2 128.8(6) . . ?
C1 O5 U1 120.1(6) . . ?
U2 O5 U1 110.2(3) . . ?
C2 O6 U1 125.1(8) . . ?
C4 O8 U2 135.9(8) . . ?
C7 O12 U1 128.4(6) . . ?
C7 O12 U2 121.2(7) . . ?
U1 O12 U2 110.0(3) . . ?
C8 O13 U2 123.7(7) . . ?
C10 O15 U1 139.8(8) . . ?
C10 O16 O27 111.3(8) . . ?
Cu O21 O24 126.5(4) . . ?
Cu O21 O26 123.5(4) . 2_765 ?
O24 O21 O26 109.7(5) . 2_765 ?
O25 O24 O21 77.0(4) 2_665 . ?
C17 N1 C13 114.4(13) . . ?
C17 N1 Cu 123.6(11) . . ?
C13 N1 Cu 121.9(11) . . ?
C22 N2 C18 116.5(11) . . ?
C22 N2 Cu 123.9(9) . . ?
C18 N2 Cu 119.3(9) . . ?
C23 N3 C27 114.0(11) . . ?
C23 N3 Cu 122.4(8) . . ?
C27 N3 Cu 123.2(9) . . ?
C28 N4 C32 118.8(12) . . ?
C28 N4 Cu 121.0(10) . . ?
C32 N4 Cu 120.1(9) . . ?
O5 C1 C3 108.4(10) . . ?
O5 C1 C5 111.2(11) . . ?
C3 C1 C5 111.3(10) . . ?
O5 C1 C2 110.9(10) . . ?
C3 C1 C2 106.9(11) . . ?
C5 C1 C2 108.0(11) . . ?
O7 C2 O6 124.9(12) . . ?
O7 C2 C1 119.3(12) . . ?
O6 C2 C1 115.3(12) . . ?
C4 C3 C1 113.4(10) . . ?
O9 C4 O8 120.1(11) . . ?
O9 C4 C3 121.3(11) . . ?
O8 C4 C3 118.6(11) . . ?
C6 C5 C1 113.9(10) . . ?
O11 C6 O10 123.9(13) . . ?
O11 C6 C5 120.8(12) . . ?
O10 C6 C5 115.3(12) . . ?
O12 C7 C11 112.6(9) . . ?
O12 C7 C9 109.0(10) . . ?
C11 C7 C9 112.7(11) . . ?
O12 C7 C8 109.1(9) . . ?
C11 C7 C8 109.4(10) . . ?
C9 C7 C8 103.7(10) . . ?
O14 C8 O13 124.8(11) . . ?
O14 C8 C7 118.3(10) . . ?
O13 C8 C7 116.5(10) . . ?
C7 C9 C10 109.2(11) . . ?
O16 C10 O15 124.1(12) . . ?
O16 C10 C9 118.2(12) . . ?
O15 C10 C9 117.7(12) . . ?
C7 C11 C12 112.3(9) . . ?
O17 C12 O18 124.4(11) . . ?
O17 C12 C11 120.7(10) . . ?
O18 C12 C11 114.8(10) . . ?
C14 C13 N1 126.8(15) . . ?
C13 C14 C15 118.4(14) . . ?
C16 C15 C14 116.1(13) . . ?
C16 C15 C30 121.8(11) . 3_575 ?
C14 C15 C30 122.1(11) . 3_575 ?
C17 C16 C15 120.0(14) . . ?
N1 C17 C16 124.1(14) . . ?
N2 C18 C19 121.1(13) . . ?
C20 C19 C18 121.2(13) . . ?
C19 C20 C21 115.8(12) . . ?
C19 C20 C25 120.8(11) . 3_565 ?
C21 C20 C25 123.3(11) . 3_565 ?
C22 C21 C20 120.2(12) . . ?
N2 C22 C21 125.1(12) . . ?
N3 C23 C24 123.9(11) . . ?
C25 C24 C23 120.5(12) . . ?
C24 C25 C26 115.5(11) . . ?
C24 C25 C20 123.3(11) . 3_465 ?
C26 C25 C20 121.1(10) . 3_465 ?
C27 C26 C25 119.1(12) . . ?
N3 C27 C26 126.9(13) . . ?
N4 C28 C29 122.2(13) . . ?
C30 C29 C28 119.9(13) . . ?
C29 C30 C31 116.5(12) . . ?
C29 C30 C15 122.6(11) . 3_475 ?
C31 C30 C15 120.9(12) . 3_475 ?
C32 C31 C30 121.8(13) . . ?
N4 C32 C31 120.4(13) . . ?

loop_
_geom_bond_atom_site_label_1
_geom_bond_atom_site_label_2
_geom_bond_distance
_geom_bond_site_symmetry_2
_geom_bond_publ_flag
U1 O2 1.775(8) . ?
U1 O1 1.797(9) . ?
U1 O6 2.318(8) . ?
U1 O15 2.355(8) . ?
U1 O12 2.366(9) . ?
U1 O5 2.383(7) . ?
U1 O19 2.446(9) . ?
U1 U2 3.8785(5) . ?
U2 O4 1.763(9) . ?
U2 O3 1.814(9) . ?
U2 O13 2.336(7) . ?
U2 O8 2.342(8) . ?
U2 O5 2.346(7) . ?
U2 O12 2.369(7) . ?
U2 O20 2.459(8) . ?
Cu N3 2.021(10) . ?
Cu N1 2.028(14) . ?
Cu N2 2.064(11) . ?
Cu N4 2.094(12) . ?
Cu O21 2.268(11) . ?
Cu O22 2.340(12) . ?
O5 C1 1.435(15) . ?
O6 C2 1.296(16) . ?
O7 C2 1.214(17) . ?
O8 C4 1.324(14) . ?
O9 C4 1.228(15) . ?
O10 C6 1.297(16) . ?
O11 C6 1.237(17) . ?
O12 C7 1.435(14) . ?
O13 C8 1.277(14) . ?
O14 C8 1.264(15) . ?
O15 C10 1.261(16) . ?
O16 C10 1.218(16) . ?
O16 O27 2.740(15) . ?
O17 C12 1.247(9) . ?
O18 C12 1.293(9) . ?
O23 O3 2.849(15) 4_655 ?
O24 O25 2.738(12) 2_665 ?
O26 O27 2.665(13) 3_565 ?
N1 C17 1.32(2) . ?
N1 C13 1.35(2) . ?
N2 C22 1.338(17) . ?
N2 C18 1.359(18) . ?
N3 C23 1.346(16) . ?
N3 C27 1.351(18) . ?
N4 C28 1.329(17) . ?
N4 C32 1.343(19) . ?
C1 C3 1.534(18) . ?
C1 C5 1.538(18) . ?
C1 C2 1.544(18) . ?
C3 C4 1.465(17) . ?
C5 C6 1.508(19) . ?
C7 C11 1.506(17) . ?
C7 C9 1.554(16) . ?
C7 C8 1.573(16) . ?
C9 C10 1.599(19) . ?
C11 C12 1.521(17) . ?
C13 C14 1.33(2) . ?
C14 C15 1.41(2) . ?
C15 C16 1.386(19) . ?
C15 C30 1.510(15) 3_575 ?
C16 C17 1.39(2) . ?
C18 C19 1.40(2) . ?
C19 C20 1.385(18) . ?
C20 C21 1.398(18) . ?
C20 C25 1.466(16) 3_565 ?
C21 C22 1.350(19) . ?
C23 C24 1.408(18) . ?
C24 C25 1.391(17) . ?
C25 C26 1.417(17) . ?
C25 C20 1.466(16) 3_465 ?
C26 C27 1.36(2) . ?
C28 C29 1.388(18) . ?
C29 C30 1.348(19) . ?
C30 C31 1.41(2) . ?
C30 C15 1.511(15) 3_475 ?
C31 C32 1.35(2) . ?

loop_
_geom_hbond_atom_site_label_D
_geom_hbond_atom_site_label_H
_geom_hbond_atom_site_label_A
_geom_hbond_distance_DH
_geom_hbond_distance_HA
_geom_hbond_distance_DA
_geom_hbond_angle_DHA
_geom_hbond_site_symmetry_A
O10 H10 O23 0.82 1.89 2.701(18) 170.1 .
O17 H17 O23 0.92 2.12 2.827(16) 132.9 .
O19 H19A O14 0.90 1.94 2.799(12) 159.7 3_565
O19 H19B O27 0.86 1.71 2.566(14) 171.5 3_565
O20 H20B O7 0.84 2.08 2.875(12) 155.5 3_455
O20 H20A O25 0.90 1.72 2.582(12) 159.4 .
O21 H21A O24 0.95 1.85 2.764(13) 162.8 .
O21 H21B O26 0.88 2.01 2.825(14) 153.4 2_765
O22 H22B O16 0.83 2.33 2.780(13) 115.1 1_556
O22 H22A O9 0.85 2.14 2.755(13) 128.9 1_566
O24 H24B O14 0.83 1.87 2.671(12) 161.9 2_665
O24 H24A O16 0.87 2.15 2.841(13) 136.6 4_655
